data_4036976
loop_
_publ_author_name
'Chisholm, David R.'
'Valentine, Roy'
'Pohl, Ehmke'
'Whiting, Andrew'

_publ_section_title
;
 Conjugate Addition of 3-Buytn-2-one to Anilines in Ethanol: Alkene
 Geometric Insights through In Situ FTIR Monitoring.
;
_journal_issue 17
_journal_name_full 'The Journal of organic chemistry'
_journal_page_first 7557
_journal_page_last 7565
_journal_paper_doi 10.1021/acs.joc.6b01110
_journal_volume 81
_journal_year 2016
_chemical_formula_moiety 'C11 H12 I N O'
_chemical_formula_sum 'C11 H12 I N O'
_chemical_formula_weight 301.12
_chemical_name_systematic (3Z)-4-[(4-iodo-2-methylphenyl)amino]but-3-en-2-one
_space_group_crystal_system monoclinic
_space_group_IT_number 14
_space_group_name_Hall '-P 2ybc'
_space_group_name_H-M_alt 'P 1 21/c 1'
_atom_sites_solution_hydrogens geom
_audit_creation_date 2016-01-11
_audit_creation_method
;
Olex2 1.2
(compiled 2015.09.30 svn.r3233 for OlexSys, GUI svn.r5103)
;
_cell_angle_alpha 90
_cell_angle_beta 92.061(2)
_cell_angle_gamma 90
_cell_formula_units_Z 4
_cell_length_a 12.0960(9)
_cell_length_b 11.3400(8)
_cell_length_c 7.9095(6)
_cell_measurement_reflns_used 9966
_cell_measurement_temperature 120
_cell_measurement_theta_max 33.23
_cell_measurement_theta_min 2.46
_cell_volume 1084.23(14)
_computing_cell_refinement 'SAINT v8.34A (Bruker, 2013)'
_computing_data_reduction 'SAINT v8.34A (Bruker, 2013)'
_computing_molecular_graphics 'Olex2 (Dolomanov et al., 2009)'
_computing_publication_material 'Olex2 (Dolomanov et al., 2009)'
_computing_structure_refinement 'ShelXL (Sheldrick, 2015)'
_computing_structure_solution 'ShelXT (Sheldrick, 2015)'
_diffrn_ambient_temperature 120
_diffrn_detector 'Bruker APEX2 area detector'
_diffrn_detector_area_resol_mean 7.9
_diffrn_detector_type 'CCD area detector'
_diffrn_measured_fraction_theta_full 0.999
_diffrn_measured_fraction_theta_max 0.998
_diffrn_measurement_device 'three-circle diffractometer'
_diffrn_measurement_device_type 'Bruker SMART APEX2 area detector'
_diffrn_measurement_method '\w and \f scans'
_diffrn_radiation_monochromator 'mirror optics'
_diffrn_radiation_probe x-ray
_diffrn_radiation_type MoK\a
_diffrn_radiation_wavelength 0.71073
_diffrn_reflns_av_R_equivalents 0.0636
_diffrn_reflns_av_unetI/netI 0.0476
_diffrn_reflns_Laue_measured_fraction_full 0.999
_diffrn_reflns_Laue_measured_fraction_max 0.998
_diffrn_reflns_limit_h_max 18
_diffrn_reflns_limit_h_min -18
_diffrn_reflns_limit_k_max 17
_diffrn_reflns_limit_k_min -17
_diffrn_reflns_limit_l_max 12
_diffrn_reflns_limit_l_min -12
_diffrn_reflns_number 18377
_diffrn_reflns_point_group_measured_fraction_full 0.999
_diffrn_reflns_point_group_measured_fraction_max 0.998
_diffrn_reflns_theta_full 26.000
_diffrn_reflns_theta_max 33.233
_diffrn_reflns_theta_min 2.463
_diffrn_source 'microfocus sealed X-ray tube'
_diffrn_standards_number 0
_exptl_absorpt_coefficient_mu 2.920
_exptl_absorpt_correction_T_max 1.0000
_exptl_absorpt_correction_T_min 0.3919
_exptl_absorpt_correction_type numerical
_exptl_absorpt_process_details
;
SADABS-2014/4 (Bruker,2014) was used for absorption correction.
wR2(int) was 0.1429 before and 0.1054 after correction.
The Ratio of minimum to maximum transmission is 0.3919.
The \l/2 correction factor is Not present.
;
_exptl_crystal_colour 'clear colourless'
_exptl_crystal_colour_lustre clear
_exptl_crystal_colour_primary colourless
_exptl_crystal_density_diffrn 1.845
_exptl_crystal_description plate
_exptl_crystal_F_000 584
_exptl_crystal_recrystallization_method 'The material was recrystallised from EtOAc by slow evaporation'
_exptl_crystal_size_max 0.327
_exptl_crystal_size_mid 0.125
_exptl_crystal_size_min 0.042
_refine_diff_density_max 5.045
_refine_diff_density_min -1.258
_refine_diff_density_rms 0.467
_refine_ls_extinction_method none
_refine_ls_goodness_of_fit_ref 1.073
_refine_ls_hydrogen_treatment constr
_refine_ls_matrix_type full
_refine_ls_number_parameters 129
_refine_ls_number_reflns 4161
_refine_ls_number_restraints 0
_refine_ls_restrained_S_all 1.073
_refine_ls_R_factor_all 0.0805
_refine_ls_R_factor_gt 0.0731
_refine_ls_shift/su_max 0.000
_refine_ls_shift/su_mean 0.000
_refine_ls_structure_factor_coef Fsqd
_refine_ls_weighting_details 'w=1/[\s^2^(Fo^2^)+(0.1394P)^2^+0.1298P] where P=(Fo^2^+2Fc^2^)/3'
_refine_ls_weighting_scheme calc
_refine_ls_wR_factor_gt 0.1795
_refine_ls_wR_factor_ref 0.1865
_reflns_Friedel_coverage 0.000
_reflns_number_gt 3573
_reflns_number_total 4161
_reflns_threshold_expression 'I > 2\s(I)'
_cod_data_source_file jo6b01110_si_002.cif
_cod_data_source_block mo_dc210face
_cod_database_code 4036976
_shelxl_version_number 2014-3
_shelx_space_group_comment
;
The symmetry employed for this shelxl refinement is uniquely defined
by the following loop, which should always be used as a source of
symmetry information in preference to the above space-group names.
They are only intended as comments.
;
_olex2_refinement_description
;
1. Fixed Uiso
 At 1.2 times of:
  All C(H) groups, All N(H) groups
 At 1.5 times of:
  All C(H,H,H) groups
2.a Aromatic/amide H refined with riding coordinates:
 N8(H8), C2(H2), C3(H3), C5(H5), C9(H9), C10(H10)
2.b Idealised Me refined as rotating group:
 C7(H7A,H7B,H7C), C12(H12A,H12B,H12C)
;
_olex2_diffrn_ambient_temperature_device 'Oxford Cryosystems'
_olex2_exptl_crystal_mounting_method 'The crystal was mounted on a MITIGEN holder in perfluoroether oil'
_olex2_submission_original_sample_id DC210
_olex2_submission_special_instructions 'No special instructions were received'

loop_
_space_group_symop_operation_xyz
'x, y, z'
'-x, y+1/2, -z+1/2'
'-x, -y, -z'
'x, -y-1/2, z-1/2'

loop_
_atom_site_label
_atom_site_type_symbol
_atom_site_fract_x
_atom_site_fract_y
_atom_site_fract_z
_atom_site_U_iso_or_equiv
_atom_site_adp_type
_atom_site_occupancy
_atom_site_site_symmetry_order
_atom_site_calc_flag
_atom_site_refinement_flags_posn
I14 I -0.08277(2) 0.36245(2) 0.15977(3) 0.02140(13) Uani 1 1 d .
O13 O 0.5169(2) 0.2480(2) 0.7536(4) 0.0230(5) Uani 1 1 d .
N8 N 0.3612(3) 0.3758(2) 0.5931(4) 0.0155(5) Uani 1 1 d .
H8 H 0.3884 0.3056 0.6177 0.019 Uiso 1 1 calc R
C1 C 0.2629(3) 0.3774(3) 0.4939(5) 0.0128(6) Uani 1 1 d .
C2 C 0.2084(3) 0.4822(3) 0.4471(4) 0.0185(6) Uani 1 1 d .
H2 H 0.2395 0.5558 0.4809 0.022 Uiso 1 1 calc R
C3 C 0.1105(3) 0.4799(3) 0.3526(4) 0.0190(6) Uani 1 1 d .
H3 H 0.0737 0.5511 0.3214 0.023 Uiso 1 1 calc R
C4 C 0.0659(3) 0.3700(3) 0.3033(5) 0.0157(6) Uani 1 1 d .
C5 C 0.1183(3) 0.2655(3) 0.3498(4) 0.0153(5) Uani 1 1 d .
H5 H 0.0869 0.1920 0.3161 0.018 Uiso 1 1 calc R
C6 C 0.2179(2) 0.2686(3) 0.4466(4) 0.0129(5) Uani 1 1 d .
C7 C 0.2731(3) 0.1552(3) 0.4960(5) 0.0172(6) Uani 1 1 d .
H7A H 0.2321 0.0892 0.4443 0.026 Uiso 1 1 calc GR
H7B H 0.2744 0.1470 0.6194 0.026 Uiso 1 1 calc GR
H7C H 0.3490 0.1551 0.4567 0.026 Uiso 1 1 calc GR
C9 C 0.4197(2) 0.4688(3) 0.6556(4) 0.0171(6) Uani 1 1 d .
H9 H 0.3941 0.5461 0.6297 0.020 Uiso 1 1 calc R
C10 C 0.5140(3) 0.4563(3) 0.7544(4) 0.0162(6) Uani 1 1 d .
H10 H 0.5507 0.5254 0.7944 0.019 Uiso 1 1 calc R
C11 C 0.5605(3) 0.3434(3) 0.8007(5) 0.0167(6) Uani 1 1 d .
C12 C 0.6641(3) 0.3413(3) 0.9108(6) 0.0224(7) Uani 1 1 d .
H12A H 0.7148 0.4027 0.8737 0.034 Uiso 1 1 calc GR
H12B H 0.6997 0.2640 0.9020 0.034 Uiso 1 1 calc GR
H12C H 0.6455 0.3557 1.0286 0.034 Uiso 1 1 calc GR

loop_
_atom_site_aniso_label
_atom_site_aniso_U_11
_atom_site_aniso_U_22
_atom_site_aniso_U_33
_atom_site_aniso_U_23
_atom_site_aniso_U_13
_atom_site_aniso_U_12
I14 0.01433(18) 0.02425(19) 0.02507(19) -0.00032(7) -0.00702(11) 0.00265(6)
O13 0.0227(12) 0.0135(11) 0.0321(13) -0.0057(9) -0.0100(10) -0.0010(9)
N8 0.0176(13) 0.0127(11) 0.0158(12) -0.0004(9) -0.0032(10) 0.0003(9)
C1 0.0102(13) 0.0140(12) 0.0140(13) 0.0017(10) -0.0042(10) -0.0011(10)
C2 0.0178(14) 0.0146(13) 0.0228(15) -0.0035(11) -0.0047(11) -0.0009(11)
C3 0.0187(14) 0.0159(14) 0.0221(15) -0.0027(11) -0.0055(11) 0.0039(12)
C4 0.0106(12) 0.0182(15) 0.0180(14) -0.0003(11) -0.0024(11) 0.0012(10)
C5 0.0140(13) 0.0155(13) 0.0159(13) 0.0012(10) -0.0039(10) 0.0001(11)
C6 0.0128(12) 0.0102(11) 0.0156(12) 0.0008(10) -0.0015(9) -0.0006(10)
C7 0.0190(14) 0.0120(12) 0.0205(15) -0.0012(10) -0.0020(11) 0.0008(11)
C9 0.0212(16) 0.0118(14) 0.0179(15) 0.0008(9) -0.0038(12) -0.0038(10)
C10 0.0154(13) 0.0131(13) 0.0201(14) 0.0004(11) -0.0017(11) -0.0036(10)
C11 0.0162(15) 0.0161(13) 0.0178(15) -0.0016(11) -0.0007(12) 0.0001(12)
C12 0.0157(15) 0.0206(14) 0.0300(18) 0.0011(13) -0.0091(13) 0.0000(12)

loop_
_atom_type_symbol
_atom_type_description
_atom_type_scat_dispersion_real
_atom_type_scat_dispersion_imag
_atom_type_scat_source
C C 0.0033 0.0016 'International Tables Vol C Tables 4.2.6.8 and 6.1.1.4'
H H 0.0000 0.0000 'International Tables Vol C Tables 4.2.6.8 and 6.1.1.4'
I I -0.4742 1.8119 'International Tables Vol C Tables 4.2.6.8 and 6.1.1.4'
N N 0.0061 0.0033 'International Tables Vol C Tables 4.2.6.8 and 6.1.1.4'
O O 0.0106 0.0060 'International Tables Vol C Tables 4.2.6.8 and 6.1.1.4'

loop_
_geom_angle_atom_site_label_1
_geom_angle_atom_site_label_2
_geom_angle_atom_site_label_3
_geom_angle
C1 N8 H8 116.0
C9 N8 H8 116.0
C9 N8 C1 128.0(3)
N8 C1 C2 122.7(3)
C6 C1 N8 117.0(3)
C6 C1 C2 120.3(3)
C1 C2 H2 119.5
C3 C2 C1 120.9(3)
C3 C2 H2 119.5
C2 C3 H3 120.6
C2 C3 C4 118.7(3)
C4 C3 H3 120.6
C3 C4 I14 120.0(3)
C5 C4 I14 119.0(3)
C5 C4 C3 121.1(4)
C4 C5 H5 120.1
C4 C5 C6 119.9(3)
C6 C5 H5 120.1
C1 C6 C5 119.1(3)
C1 C6 C7 121.7(3)
C5 C6 C7 119.2(3)
C6 C7 H7A 109.5
C6 C7 H7B 109.5
C6 C7 H7C 109.5
H7A C7 H7B 109.5
H7A C7 H7C 109.5
H7B C7 H7C 109.5
N8 C9 H9 118.6
N8 C9 C10 122.8(3)
C10 C9 H9 118.6
C9 C10 H10 118.4
C9 C10 C11 123.2(3)
C11 C10 H10 118.4
O13 C11 C10 122.3(4)
O13 C11 C12 119.5(3)
C10 C11 C12 118.2(3)
C11 C12 H12A 109.5
C11 C12 H12B 109.5
C11 C12 H12C 109.5
H12A C12 H12B 109.5
H12A C12 H12C 109.5
H12B C12 H12C 109.5

loop_
_geom_bond_atom_site_label_1
_geom_bond_atom_site_label_2
_geom_bond_distance
I14 C4 2.094(4)
O13 C11 1.254(4)
N8 H8 0.8800
N8 C1 1.402(5)
N8 C9 1.353(4)
C1 C2 1.402(5)
C1 C6 1.395(4)
C2 H2 0.9500
C2 C3 1.378(5)
C3 H3 0.9500
C3 C4 1.407(5)
C4 C5 1.387(5)
C5 H5 0.9500
C5 C6 1.404(4)
C6 C7 1.494(4)
C7 H7A 0.9800
C7 H7B 0.9800
C7 H7C 0.9800
C9 H9 0.9500
C9 C10 1.366(4)
C10 H10 0.9500
C10 C11 1.440(5)
C11 C12 1.501(5)
C12 H12A 0.9800
C12 H12B 0.9800
C12 H12C 0.9800

loop_
_geom_torsion_atom_site_label_1
_geom_torsion_atom_site_label_2
_geom_torsion_atom_site_label_3
_geom_torsion_atom_site_label_4
_geom_torsion
I14 C4 C5 C6 -179.7(2)
N8 C1 C2 C3 -178.5(3)
N8 C1 C6 C5 178.9(3)
N8 C1 C6 C7 -1.3(5)
N8 C9 C10 C11 0.3(5)
C1 N8 C9 C10 178.6(3)
C1 C2 C3 C4 -0.2(5)
C2 C1 C6 C5 0.8(5)
C2 C1 C6 C7 -179.3(3)
C2 C3 C4 I14 180.0(3)
C2 C3 C4 C5 0.7(6)
C3 C4 C5 C6 -0.4(5)
C4 C5 C6 C1 -0.3(5)
C4 C5 C6 C7 179.8(3)
C6 C1 C2 C3 -0.6(6)
C9 N8 C1 C2 -1.3(6)
C9 N8 C1 C6 -179.3(3)
C9 C10 C11 O13 -0.2(6)
C9 C10 C11 C12 -179.6(3)
